data_7203586
loop_
_publ_author_name
'Haynes, Delia A.'
'Jones, William'
'Motherwell, W. D. Samuel'

_publ_section_title
;
 Cocrystallisation of succinic and fumaric acids with lutidines: a
 systematic study
;
_journal_issue 11
_journal_name_full CrystEngComm
_journal_page_first 830
_journal_paper_doi 10.1039/b610294h
_journal_volume 8
_journal_year 2006
_chemical_formula_moiety 'C14 H18 N2,C4 H4 O4'
_chemical_formula_sum 'C18 H22 N2 O4'
_chemical_formula_weight 330.38
_chemical_name_common '2,3 lutidine fumaric acid co-crystal'
_chemical_name_systematic
;
?
;
_space_group_IT_number 14
_symmetry_cell_setting monoclinic
_symmetry_space_group_name_Hall '-P 2yn'
_symmetry_space_group_name_H-M 'P 1 21/n 1'
_atom_sites_solution_hydrogens geom
_atom_sites_solution_primary direct
_atom_sites_solution_secondary difmap
_audit_creation_method SHELXL-97
_cell_angle_alpha 90.00
_cell_angle_beta 96.810(3)
_cell_angle_gamma 90.00
_cell_formula_units_Z 2
_cell_length_a 9.8746(4)
_cell_length_b 7.1925(4)
_cell_length_c 12.2559(5)
_cell_measurement_reflns_used 4919
_cell_measurement_temperature 180(2)
_cell_measurement_theta_max 27.48
_cell_measurement_theta_min 1.00
_cell_volume 864.31(7)
_computing_cell_refinement 'HKL Scalepack (Otwinowski & Minor 1997)'
_computing_data_collection 'Collect (Nonius B.V. 1998)'
_computing_data_reduction
;
HKL Denzo and Scalepack (Otwinowski & Minor 1997)
;
_computing_publication_material 'SHELXL-97 (Sheldrick 1997)'
_computing_structure_refinement 'SHELXL-97 (Sheldrick 1997)'
_computing_structure_solution 'SIR-92 (Altomare et al. 1994)'
_diffrn_ambient_temperature 180(2)
_diffrn_measured_fraction_theta_full 0.996
_diffrn_measured_fraction_theta_max 0.996
_diffrn_measurement_device_type 'Nonius Kappa CCD'
_diffrn_measurement_method 'Thin slice \w and \f scans'
_diffrn_radiation_source 'fine-focus sealed tube'
_diffrn_radiation_type MoK\a
_diffrn_radiation_wavelength 0.71073
_diffrn_reflns_av_R_equivalents 0.0373
_diffrn_reflns_av_sigmaI/netI 0.0430
_diffrn_reflns_limit_h_max 12
_diffrn_reflns_limit_h_min -12
_diffrn_reflns_limit_k_max 9
_diffrn_reflns_limit_k_min -8
_diffrn_reflns_limit_l_max 15
_diffrn_reflns_limit_l_min -15
_diffrn_reflns_number 5654
_diffrn_reflns_theta_full 27.43
_diffrn_reflns_theta_max 27.43
_diffrn_reflns_theta_min 3.51
_exptl_absorpt_coefficient_mu 0.090
_exptl_absorpt_correction_T_max 0.996
_exptl_absorpt_correction_T_min 0.870
_exptl_absorpt_correction_type multi-scan
_exptl_absorpt_process_details
;
multi-scan from symmetry-related measurements
Sortav (Blessing 1995)
;
_exptl_crystal_density_diffrn 1.269
_exptl_crystal_density_method 'not measured'
_exptl_crystal_F_000 352
_exptl_crystal_size_max 0.35
_exptl_crystal_size_mid 0.10
_exptl_crystal_size_min 0.07
_refine_diff_density_max 0.161
_refine_diff_density_min -0.204
_refine_diff_density_rms 0.046
_refine_ls_extinction_method none
_refine_ls_goodness_of_fit_ref 1.053
_refine_ls_hydrogen_treatment mixed
_refine_ls_matrix_type full
_refine_ls_number_parameters 114
_refine_ls_number_reflns 1973
_refine_ls_number_restraints 0
_refine_ls_restrained_S_all 1.053
_refine_ls_R_factor_all 0.0723
_refine_ls_R_factor_gt 0.0503
_refine_ls_shift/su_max 0.000
_refine_ls_shift/su_mean 0.000
_refine_ls_structure_factor_coef Fsqd
_refine_ls_weighting_details 'calc w=1/[\s^2^(Fo^2^)+(0.0493P)^2^+0.3671P] where P=(Fo^2^+2Fc^2^)/3'
_refine_ls_weighting_scheme calc
_refine_ls_wR_factor_gt 0.1179
_refine_ls_wR_factor_ref 0.1310
_reflns_number_gt 1502
_reflns_number_total 1973
_reflns_threshold_expression >2sigma(I)
_cod_data_source_file b610294h.txt
_cod_data_source_block wj0422
_cod_depositor_comments
;
The following automatic conversions were performed:
'_symmetry_cell_setting' value 'Monoclinic' changed to 'monoclinic'
according to '/home/saulius/struct/CIF-dictionaries/cif_core.dic'
dictionary named 'cif_core.dic' version 2.4.1 from 2010-06-29.

Automatic conversion script
Id: cif_fix_enum 1527 2010-12-29 10:47:43Z saulius 
;
_cod_original_sg_symbol_H-M P2(1)/n
_cod_database_code 7203586

loop_
_symmetry_equiv_pos_as_xyz
'x, y, z'
'-x+1/2, y+1/2, -z+1/2'
'-x, -y, -z'
'x-1/2, -y-1/2, z-1/2'

loop_
_atom_site_label
_atom_site_type_symbol
_atom_site_fract_x
_atom_site_fract_y
_atom_site_fract_z
_atom_site_U_iso_or_equiv
_atom_site_adp_type
_atom_site_occupancy
_atom_site_symmetry_multiplicity
_atom_site_calc_flag
_atom_site_refinement_flags
_atom_site_disorder_assembly
_atom_site_disorder_group
N11 N 0.50270(13) 0.25807(19) 0.01528(10) 0.0312(3) Uani 1 1 d . . .
C11 C 0.58967(15) 0.2126(2) -0.05676(12) 0.0289(4) Uani 1 1 d . . .
C12 C 0.71870(16) 0.1382(2) -0.02071(13) 0.0314(4) Uani 1 1 d . . .
C13 C 0.75374(17) 0.1171(3) 0.09094(14) 0.0379(4) Uani 1 1 d . . .
H13 H 0.8405 0.0674 0.1176 0.045 Uiso 1 1 calc R . .
C14 C 0.66411(18) 0.1675(3) 0.16490(13) 0.0409(4) Uani 1 1 d . . .
H14 H 0.6889 0.1547 0.2418 0.049 Uiso 1 1 calc R . .
C15 C 0.53911(17) 0.2360(3) 0.12391(13) 0.0366(4) Uani 1 1 d . . .
H15 H 0.4762 0.2691 0.1735 0.044 Uiso 1 1 calc R . .
C16 C 0.54269(17) 0.2489(3) -0.17545(12) 0.0382(4) Uani 1 1 d . . .
H16A H 0.4430 0.2589 -0.1861 0.057 Uiso 1 1 calc R . .
H16B H 0.5714 0.1463 -0.2200 0.057 Uiso 1 1 calc R . .
H16C H 0.5829 0.3653 -0.1979 0.057 Uiso 1 1 calc R . .
C17 C 0.81374(18) 0.0843(3) -0.10256(15) 0.0444(5) Uani 1 1 d . . .
H17A H 0.9003 0.0408 -0.0635 0.067 Uiso 1 1 calc R . .
H17B H 0.8305 0.1923 -0.1478 0.067 Uiso 1 1 calc R . .
H17C H 0.7724 -0.0155 -0.1498 0.067 Uiso 1 1 calc R . .
O21 O 0.26277(11) 0.36537(18) -0.05863(9) 0.0383(3) Uani 1 1 d . . .
H21 H 0.369(2) 0.322(3) -0.0221(16) 0.057 Uiso 1 1 d . . .
C21 C 0.18662(16) 0.4151(2) 0.01622(12) 0.0309(4) Uani 1 1 d . . .
O22 O 0.22254(11) 0.41188(19) 0.11504(9) 0.0403(3) Uani 1 1 d . . .
C22 C 0.04792(15) 0.4770(2) -0.03052(12) 0.0316(4) Uani 1 1 d . . .
H22 H 0.0276 0.4837 -0.1081 0.038 Uiso 1 1 calc R . .

loop_
_atom_site_aniso_label
_atom_site_aniso_U_11
_atom_site_aniso_U_22
_atom_site_aniso_U_33
_atom_site_aniso_U_23
_atom_site_aniso_U_13
_atom_site_aniso_U_12
N11 0.0278(6) 0.0383(8) 0.0280(7) 0.0007(6) 0.0050(5) 0.0004(6)
C11 0.0277(8) 0.0311(8) 0.0282(8) -0.0017(6) 0.0045(6) -0.0027(6)
C12 0.0278(8) 0.0337(9) 0.0326(8) -0.0017(6) 0.0028(6) -0.0004(6)
C13 0.0302(8) 0.0440(10) 0.0380(9) 0.0030(7) -0.0018(7) 0.0022(7)
C14 0.0411(9) 0.0541(11) 0.0270(8) 0.0036(8) 0.0013(7) -0.0040(8)
C15 0.0354(9) 0.0474(10) 0.0281(8) 0.0006(7) 0.0085(6) -0.0028(8)
C16 0.0354(9) 0.0516(11) 0.0275(8) 0.0006(7) 0.0032(6) 0.0026(8)
C17 0.0347(9) 0.0561(12) 0.0428(10) -0.0084(9) 0.0059(7) 0.0082(8)
O21 0.0290(6) 0.0584(8) 0.0278(6) -0.0023(5) 0.0044(4) 0.0103(6)
C21 0.0271(8) 0.0359(9) 0.0298(8) 0.0025(7) 0.0045(6) -0.0009(7)
O22 0.0328(6) 0.0620(9) 0.0260(6) 0.0028(5) 0.0030(5) 0.0045(6)
C22 0.0290(8) 0.0400(9) 0.0257(7) 0.0017(6) 0.0026(6) 0.0001(7)

loop_
_atom_type_symbol
_atom_type_description
_atom_type_scat_dispersion_real
_atom_type_scat_dispersion_imag
_atom_type_scat_source
C C 0.0033 0.0016 'International Tables Vol C Tables 4.2.6.8 and 6.1.1.4'
H H 0.0000 0.0000 'International Tables Vol C Tables 4.2.6.8 and 6.1.1.4'
N N 0.0061 0.0033 'International Tables Vol C Tables 4.2.6.8 and 6.1.1.4'
O O 0.0106 0.0060 'International Tables Vol C Tables 4.2.6.8 and 6.1.1.4'

loop_
_geom_angle_atom_site_label_1
_geom_angle_atom_site_label_2
_geom_angle_atom_site_label_3
_geom_angle
_geom_angle_site_symmetry_1
_geom_angle_site_symmetry_3
_geom_angle_publ_flag
C11 N11 C15 120.31(13) . . ?
C11 N11 H21 120.6(8) . . ?
C15 N11 H21 119.0(8) . . ?
N11 C11 C12 120.87(14) . . ?
N11 C11 C16 116.61(14) . . ?
C12 C11 C16 122.52(14) . . ?
C13 C12 C11 117.75(15) . . ?
C13 C12 C17 122.03(15) . . ?
C11 C12 C17 120.22(14) . . ?
C12 C13 C14 120.98(16) . . ?
C12 C13 H13 119.5 . . ?
C14 C13 H13 119.5 . . ?
C15 C14 C13 118.14(15) . . ?
C15 C14 H14 120.9 . . ?
C13 C14 H14 120.9 . . ?
N11 C15 C14 121.93(15) . . ?
N11 C15 H15 119.0 . . ?
C14 C15 H15 119.0 . . ?
C11 C16 H16A 109.5 . . ?
C11 C16 H16B 109.5 . . ?
H16A C16 H16B 109.5 . . ?
C11 C16 H16C 109.5 . . ?
H16A C16 H16C 109.5 . . ?
H16B C16 H16C 109.5 . . ?
C12 C17 H17A 109.5 . . ?
C12 C17 H17B 109.5 . . ?
H17A C17 H17B 109.5 . . ?
C12 C17 H17C 109.5 . . ?
H17A C17 H17C 109.5 . . ?
H17B C17 H17C 109.5 . . ?
C21 O21 H21 112.4(10) . . ?
O22 C21 O21 124.68(14) . . ?
O22 C21 C22 122.21(14) . . ?
O21 C21 C22 113.11(13) . . ?
C22 C22 C21 123.17(18) 3_565 . ?
C22 C22 H22 118.4 3_565 . ?
C21 C22 H22 118.4 . . ?

loop_
_geom_bond_atom_site_label_1
_geom_bond_atom_site_label_2
_geom_bond_distance
_geom_bond_site_symmetry_2
_geom_bond_publ_flag
N11 C11 1.3430(19) . ?
N11 C15 1.3467(19) . ?
N11 H21 1.42(2) . ?
C11 C12 1.404(2) . ?
C11 C16 1.496(2) . ?
C12 C13 1.379(2) . ?
C12 C17 1.504(2) . ?
C13 C14 1.388(2) . ?
C13 H13 0.9500 . ?
C14 C15 1.368(2) . ?
C14 H14 0.9500 . ?
C15 H15 0.9500 . ?
C16 H16A 0.9800 . ?
C16 H16B 0.9800 . ?
C16 H16C 0.9800 . ?
C17 H17A 0.9800 . ?
C17 H17B 0.9800 . ?
C17 H17C 0.9800 . ?
O21 C21 1.3032(18) . ?
O21 H21 1.13(2) . ?
C21 O22 1.2212(18) . ?
C21 C22 1.489(2) . ?
C22 C22 1.316(3) 3_565 ?
C22 H22 0.9500 . ?

loop_
_geom_torsion_atom_site_label_1
_geom_torsion_atom_site_label_2
_geom_torsion_atom_site_label_3
_geom_torsion_atom_site_label_4
_geom_torsion
_geom_torsion_site_symmetry_1
_geom_torsion_site_symmetry_2
_geom_torsion_site_symmetry_3
_geom_torsion_site_symmetry_4
_geom_torsion_publ_flag
C15 N11 C11 C12 1.2(2) . . . . ?
C15 N11 C11 C16 -177.61(15) . . . . ?
N11 C11 C12 C13 -1.2(2) . . . . ?
C16 C11 C12 C13 177.50(16) . . . . ?
N11 C11 C12 C17 178.70(16) . . . . ?
C16 C11 C12 C17 -2.6(2) . . . . ?
C11 C12 C13 C14 0.1(3) . . . . ?
C17 C12 C13 C14 -179.81(17) . . . . ?
C12 C13 C14 C15 1.0(3) . . . . ?
C11 N11 C15 C14 0.0(3) . . . . ?
C13 C14 C15 N11 -1.1(3) . . . . ?
O22 C21 C22 C22 -3.8(3) . . . 3_565 ?
O21 C21 C22 C22 176.0(2) . . . 3_565 ?
